data_7050834
loop_
_publ_author_name
'Zhu, Hui-Fang'
'Zhao, Wei'
'Okamura, Taka-aki'
'Fei, Bao-Li'
'Sun, Wei-Yin'
'Ueyama, Norikazu'

_publ_section_title
;
 Self-assembly of a snake-like blue photoluminescent coordination
 polymer from 4,4???-bis(imidazol-1-ylmethyl)biphenyl and zinc
 acetateElectronic supplementary information (ESI) available: color
 version of Fig. 3. See http://www.rsc.org/suppdata/nj/b2/b200383j/.
;
_journal_issue 10
_journal_name_full 'New Journal of Chemistry'
_journal_page_first 1277
_journal_paper_doi 10.1039/b200383j
_journal_volume 26
_journal_year 2002
_chemical_formula_moiety 'C24 H36 N4 O10 Zn '
_chemical_formula_sum 'C24 H36 N4 O10 Zn'
_chemical_formula_weight 605.94
_chemical_name_systematic
; 
[Zn(bimb)(OAc)2]6H2O
;
_space_group_IT_number 20
_symmetry_cell_setting orthorhombic
_symmetry_Int_Tables_number 20
_symmetry_space_group_name_Hall 'C 2c 2'
_symmetry_space_group_name_H-M 'C 2 2 21'
_atom_sites_solution_hydrogens geom
_atom_sites_solution_primary direct
_atom_sites_solution_secondary difmap
_audit_creation_date 'Mon Jun 11 14:50:57 2001'
_audit_creation_method SHELXL-97
_cell_angle_alpha 90.00
_cell_angle_beta 90.00
_cell_angle_gamma 90.00
_cell_formula_units_Z 8
_cell_length_a 17.6000(8)
_cell_length_b 23.0061(11)
_cell_length_c 14.9033(6)
_cell_measurement_reflns_used 28497
_cell_measurement_temperature 200
_cell_measurement_theta_max 27.5
_cell_measurement_theta_min 2.0
_cell_volume 6034.5(5)
_computing_structure_refinement 'SHELXL-97 (Sheldrick, 1997)'
_computing_structure_solution 'SIR92 (Altomare, 1994)'
_diffrn_ambient_temperature 200
_diffrn_detector_area_resol_mean 10.00
_diffrn_measured_fraction_theta_full 0.998
_diffrn_measured_fraction_theta_max 0.998
_diffrn_measurement_device_type 'Rigaku RAXIS-RAPID Imaging Plate'
_diffrn_measurement_method \w
_diffrn_radiation_monochromator graphite
_diffrn_radiation_source 'fine-focus sealed tube'
_diffrn_radiation_type MoK\a
_diffrn_radiation_wavelength 0.71069
_diffrn_reflns_av_R_equivalents 0.071
_diffrn_reflns_av_sigmaI/netI 0.3781
_diffrn_reflns_limit_h_max 22
_diffrn_reflns_limit_h_min -22
_diffrn_reflns_limit_k_max 29
_diffrn_reflns_limit_k_min -29
_diffrn_reflns_limit_l_max 19
_diffrn_reflns_limit_l_min -19
_diffrn_reflns_number 6893
_diffrn_reflns_theta_full 27.48
_diffrn_reflns_theta_max 27.48
_diffrn_reflns_theta_min 2.24
_exptl_absorpt_coefficient_mu 0.870
_exptl_absorpt_correction_T_max 0.957
_exptl_absorpt_correction_T_min 0.775
_exptl_absorpt_correction_type multi-scan
_exptl_absorpt_process_details '(Higashi, 1995)'
_exptl_crystal_colour colorless
_exptl_crystal_density_diffrn 1.334
_exptl_crystal_density_method 'not measured'
_exptl_crystal_description needle
_exptl_crystal_F_000 2544
_exptl_crystal_size_max 0.250
_exptl_crystal_size_mid 0.100
_exptl_crystal_size_min 0.050
_refine_diff_density_max 0.347
_refine_diff_density_min -0.247
_refine_diff_density_rms 0.077
_refine_ls_abs_structure_details 'Flack H D (1983), Acta Cryst. A39, 876-881'
_refine_ls_abs_structure_Flack 0.083(18)
_refine_ls_extinction_method none
_refine_ls_goodness_of_fit_ref 0.548
_refine_ls_hydrogen_treatment mixed
_refine_ls_matrix_type full
_refine_ls_number_parameters 353
_refine_ls_number_reflns 6893
_refine_ls_number_restraints 0
_refine_ls_restrained_S_all 0.548
_refine_ls_R_factor_all 0.1610
_refine_ls_R_factor_gt 0.0429
_refine_ls_shift/su_max 0.003
_refine_ls_shift/su_mean 0.001
_refine_ls_structure_factor_coef Fsqd
_refine_ls_weighting_details 'calc w=1/[\s^2^(Fo^2^)+(0.0068P)^2^+0.0000P] where P=(Fo^2^+2Fc^2^)/3'
_refine_ls_weighting_scheme calc
_refine_ls_wR_factor_gt 0.0484
_refine_ls_wR_factor_ref 0.0568
_reflns_number_gt 1744
_reflns_number_total 6893
_reflns_threshold_expression >2sigma(I)
_cod_data_source_file b200383j.txt
_cod_data_source_block shelxl
_cod_original_sg_symbol_H-M 'C 2 2 21     '
_cod_database_code 7050834

loop_
_symmetry_equiv_pos_as_xyz
'x, y, z'
'x, -y, -z'
'-x, -y, z+1/2'
'-x, y, -z+1/2'
'x+1/2, y+1/2, z'
'x+1/2, -y+1/2, -z'
'-x+1/2, -y+1/2, z+1/2'
'-x+1/2, y+1/2, -z+1/2'

loop_
_atom_site_label
_atom_site_type_symbol
_atom_site_fract_x
_atom_site_fract_y
_atom_site_fract_z
_atom_site_U_iso_or_equiv
_atom_site_adp_type
_atom_site_occupancy
_atom_site_symmetry_multiplicity
_atom_site_calc_flag
_atom_site_refinement_flags
_atom_site_disorder_assembly
_atom_site_disorder_group
Zn1 Zn -0.32142(4) -0.79559(3) -1.06586(4) 0.0614(2) Uani 1 1 d . . .
O1 O -0.0815(3) -0.7666(2) -1.2576(3) 0.128(2) Uani 1 1 d . . .
O2 O -0.2848(4) -0.9346(3) -0.9056(7) 0.321(6) Uani 1 1 d . . .
O3 O -0.3607(6) -0.9678(2) -1.1076(7) 0.355(6) Uani 1 1 d . . .
O4 O -0.3264(4) -0.8550(4) -0.7623(4) 0.293(5) Uani 1 1 d . . .
O5 O -0.5795(3) -1.03589(18) -0.9240(3) 0.1183(17) Uani 1 1 d . . .
O6 O -0.5818(4) -0.9739(3) -0.7674(3) 0.190(3) Uani 1 1 d . . .
O31 O -0.2568(2) -0.86516(16) -1.0535(3) 0.0757(14) Uani 1 1 d . . .
O32 O -0.1783(3) -0.81083(19) -1.1360(3) 0.0963(16) Uani 1 1 d . . .
O41 O -0.3986(4) -0.8108(3) -0.9712(6) 0.069(3) Uiso 0.646(8) 1 d P . .
O41B O -0.4172(7) -0.8154(5) -1.0200(8) 0.055(4) Uiso 0.354(8) 1 d P . .
O42 O -0.4589(4) -0.8831(3) -1.0535(6) 0.113(3) Uiso 0.646(8) 1 d P . .
O42B O -0.3698(8) -0.8095(5) -0.8764(9) 0.097(6) Uiso 0.354(8) 1 d P . .
N11 N -0.3689(3) -0.7556(3) -1.3275(4) 0.0673(17) Uani 1 1 d . . .
N12 N -0.3539(3) -0.7861(3) -1.1937(3) 0.0647(17) Uani 1 1 d . . .
N21 N -0.2583(3) -0.6519(2) -0.9214(4) 0.0613(15) Uani 1 1 d . . .
N22 N -0.2813(3) -0.72081(18) -1.0157(3) 0.0599(15) Uani 1 1 d . . .
C11 C -0.5287(3) -0.5750(3) -1.3829(3) 0.0409(15) Uani 1 1 d . . .
C12 C -0.4545(4) -0.5693(2) -1.3567(4) 0.0548(17) Uani 1 1 d . . .
H1 H -0.4378 -0.5332 -1.3329 0.066 Uiso 1 1 calc R . .
C13 C -0.4018(4) -0.6158(3) -1.3640(4) 0.070(2) Uani 1 1 d . . .
H2 H -0.3514 -0.6110 -1.3426 0.084 Uiso 1 1 calc R . .
C14 C -0.4234(4) -0.6682(3) -1.4023(4) 0.0627(19) Uani 1 1 d . . .
C15 C -0.4979(4) -0.6743(2) -1.4272(4) 0.0724(19) Uani 1 1 d . . .
H3 H -0.5147 -0.7101 -1.4519 0.087 Uiso 1 1 calc R . .
C16 C -0.5483(3) -0.6298(3) -1.4172(4) 0.0621(18) Uani 1 1 d . . .
H4 H -0.5996 -0.6363 -1.4345 0.075 Uiso 1 1 calc R . .
C17 C -0.3658(3) -0.7182(2) -1.4061(4) 0.074(2) Uani 1 1 d . . .
H5 H -0.3757 -0.7418 -1.4604 0.089 Uiso 1 1 calc R . .
H6 H -0.3140 -0.7018 -1.4115 0.089 Uiso 1 1 calc R . .
C21 C -0.5820(3) -0.5285(3) -1.3731(3) 0.0417(15) Uani 1 1 d . . .
C22 C -0.5579(3) -0.4717(3) -1.3748(4) 0.0520(16) Uani 1 1 d . . .
H7 H -0.5057 -0.4630 -1.3836 0.062 Uiso 1 1 calc R . .
C23 C -0.6091(5) -0.4277(2) -1.3637(4) 0.060(2) Uani 1 1 d . . .
H8 H -0.5914 -0.3887 -1.3639 0.072 Uiso 1 1 calc R . .
C24 C -0.6821(4) -0.4376(3) -1.3528(3) 0.0518(16) Uani 1 1 d . . .
C25 C -0.7069(3) -0.4943(3) -1.3515(4) 0.078(2) Uani 1 1 d . . .
H9 H -0.7595 -0.5022 -1.3448 0.094 Uiso 1 1 calc R . .
C26 C -0.6573(3) -0.5391(2) -1.3594(4) 0.0671(19) Uani 1 1 d . . .
H10 H -0.6751 -0.5780 -1.3554 0.080 Uiso 1 1 calc R . .
C27 C -0.7382(4) -0.3852(3) -1.3408(4) 0.085(2) Uani 1 1 d . . .
H11 H -0.7896 -0.4003 -1.3275 0.102 Uiso 1 1 calc R . .
H12 H -0.7216 -0.3614 -1.2890 0.102 Uiso 1 1 calc R . .
C31 C -0.1941(4) -0.8561(3) -1.0998(4) 0.068(2) Uani 1 1 d . . .
C32 C -0.1418(4) -0.9124(2) -1.1076(4) 0.124(3) Uani 1 1 d . . .
H19 H -0.1068 -0.9078 -1.1582 0.149 Uiso 1 1 calc R . .
H20 H -0.1738 -0.9466 -1.1173 0.149 Uiso 1 1 calc R . .
H21 H -0.1127 -0.9172 -1.0520 0.149 Uiso 1 1 calc R . .
C41 C -0.4491(7) -0.8497(7) -0.9861(10) 0.084(4) Uiso 0.646(8) 1 d P . .
C41B C -0.4190(14) -0.8222(9) -0.927(2) 0.073(7) Uiso 0.354(8) 1 d P . .
C42 C -0.4999(4) -0.8530(3) -0.9026(4) 0.117(3) Uani 1 1 d . . .
H22 H -0.4681 -0.8521 -0.8485 0.141 Uiso 1 1 calc R . .
H23 H -0.5292 -0.8892 -0.9038 0.141 Uiso 1 1 calc R . .
H24 H -0.5347 -0.8198 -0.9020 0.141 Uiso 1 1 calc R . .
C101 C -0.3368(4) -0.7461(3) -1.2490(5) 0.078(2) Uani 1 1 d . . .
H13 H -0.3051 -0.7138 -1.2356 0.094 Uiso 1 1 calc R . .
C102 C -0.4009(4) -0.8220(3) -1.2383(5) 0.078(2) Uani 1 1 d . . .
H14 H -0.4236 -0.8560 -1.2141 0.094 Uiso 1 1 calc R . .
C103 C -0.4106(4) -0.8028(4) -1.3206(5) 0.077(2) Uani 1 1 d . . .
H15 H -0.4415 -0.8196 -1.3659 0.093 Uiso 1 1 calc R . .
C201 C -0.2964(3) -0.6995(3) -0.9341(5) 0.0580(15) Uani 1 1 d . . .
H16 H -0.3300 -0.7166 -0.8918 0.070 Uiso 1 1 calc R . .
C202 C -0.2306(3) -0.6821(3) -1.0574(4) 0.0639(18) Uani 1 1 d . . .
H17 H -0.2105 -0.6851 -1.1163 0.077 Uiso 1 1 calc R . .
C203 C -0.2159(3) -0.6394(3) -0.9967(5) 0.0642(19) Uani 1 1 d . . .
H18 H -0.1829 -0.6071 -1.0047 0.077 Uiso 1 1 calc R . .

loop_
_atom_site_aniso_label
_atom_site_aniso_U_11
_atom_site_aniso_U_22
_atom_site_aniso_U_33
_atom_site_aniso_U_23
_atom_site_aniso_U_13
_atom_site_aniso_U_12
Zn1 0.0625(4) 0.0627(4) 0.0589(4) 0.0039(5) 0.0016(5) 0.0227(5)
O1 0.107(4) 0.188(6) 0.089(4) -0.020(4) 0.018(3) -0.039(4)
O2 0.205(10) 0.275(9) 0.484(15) 0.181(11) -0.036(9) -0.034(6)
O3 0.320(11) 0.132(6) 0.612(19) -0.032(10) 0.068(13) -0.032(7)
O4 0.148(7) 0.626(15) 0.105(4) -0.165(7) -0.011(6) -0.041(10)
O5 0.110(4) 0.131(4) 0.114(4) 0.007(4) 0.012(4) -0.017(3)
O6 0.234(8) 0.240(7) 0.095(4) -0.003(5) -0.016(5) -0.061(6)
O31 0.077(3) 0.067(3) 0.084(3) -0.004(3) -0.005(3) 0.025(3)
O32 0.072(3) 0.107(4) 0.110(3) -0.002(3) 0.017(3) 0.016(4)
N11 0.065(4) 0.069(5) 0.068(5) 0.026(4) 0.017(4) 0.024(3)
N12 0.087(5) 0.066(5) 0.041(3) -0.003(3) 0.003(3) 0.031(4)
N21 0.048(4) 0.079(4) 0.057(4) 0.013(4) -0.007(3) 0.033(3)
N22 0.058(4) 0.056(4) 0.066(3) 0.018(3) 0.019(3) 0.019(3)
C11 0.044(4) 0.044(4) 0.035(3) -0.003(3) -0.005(3) -0.007(4)
C12 0.067(5) 0.042(4) 0.055(4) -0.009(3) 0.003(4) -0.003(4)
C13 0.053(5) 0.102(6) 0.054(4) 0.000(4) -0.013(4) 0.008(5)
C14 0.060(5) 0.079(5) 0.050(4) -0.004(4) 0.003(4) 0.028(4)
C15 0.102(6) 0.058(5) 0.057(4) -0.020(4) -0.029(5) 0.002(4)
C16 0.044(4) 0.052(4) 0.090(5) -0.002(4) -0.011(4) 0.006(4)
C17 0.078(5) 0.068(5) 0.076(5) -0.012(4) 0.024(4) 0.034(4)
C21 0.034(4) 0.038(4) 0.053(3) 0.011(3) 0.010(3) 0.002(3)
C22 0.040(4) 0.042(4) 0.073(4) 0.006(4) 0.012(3) 0.007(4)
C23 0.097(6) 0.026(4) 0.059(4) 0.016(3) 0.006(4) -0.001(4)
C24 0.041(4) 0.064(5) 0.050(4) 0.013(3) 0.001(4) 0.012(4)
C25 0.049(5) 0.089(5) 0.096(5) 0.035(5) 0.009(4) -0.002(5)
C26 0.044(5) 0.046(4) 0.111(5) 0.013(4) -0.002(4) 0.015(4)
C27 0.097(7) 0.095(6) 0.063(5) 0.007(4) 0.014(4) 0.014(5)
C31 0.058(6) 0.103(6) 0.041(4) -0.022(4) -0.010(4) 0.011(5)
C32 0.118(7) 0.138(6) 0.115(6) -0.029(5) -0.017(5) 0.114(5)
C42 0.119(7) 0.138(7) 0.094(6) 0.005(5) 0.015(5) -0.046(6)
C101 0.092(7) 0.085(6) 0.057(5) -0.003(4) -0.032(5) 0.029(5)
C102 0.083(6) 0.105(7) 0.047(5) 0.002(5) 0.016(4) 0.003(5)
C103 0.068(6) 0.102(7) 0.063(5) 0.000(5) -0.003(4) 0.005(5)
C201 0.054(4) 0.051(4) 0.069(4) 0.005(5) 0.006(4) 0.013(4)
C202 0.049(4) 0.075(5) 0.067(4) 0.024(5) 0.013(4) 0.023(3)
C203 0.060(5) 0.052(4) 0.081(5) -0.010(4) -0.003(4) -0.002(4)

loop_
_atom_type_symbol
_atom_type_description
_atom_type_scat_dispersion_real
_atom_type_scat_dispersion_imag
_atom_type_scat_source
C C 0.0033 0.0016 'International Tables Vol C Tables 4.2.6.8 and 6.1.1.4'
H H 0.0000 0.0000 'International Tables Vol C Tables 4.2.6.8 and 6.1.1.4'
N N 0.0061 0.0033 'International Tables Vol C Tables 4.2.6.8 and 6.1.1.4'
O O 0.0106 0.0060 'International Tables Vol C Tables 4.2.6.8 and 6.1.1.4'
Zn Zn 0.2839 1.4301 'International Tables Vol C Tables 4.2.6.8 and 6.1.1.4'

loop_
_geom_angle_atom_site_label_1
_geom_angle_atom_site_label_2
_geom_angle_atom_site_label_3
_geom_angle
_geom_angle_site_symmetry_1
_geom_angle_site_symmetry_3
_geom_angle_publ_flag
O41B Zn1 O31 106.7(4) . . ?
O41B Zn1 O41 23.8(3) . . ?
O31 Zn1 O41 100.7(3) . . ?
O41B Zn1 N12 96.7(4) . . ?
O31 Zn1 N12 110.0(2) . . ?
O41 Zn1 N12 120.0(3) . . ?
O41B Zn1 N22 112.9(4) . . ?
O31 Zn1 N22 117.29(17) . . ?
O41 Zn1 N22 97.3(3) . . ?
N12 Zn1 N22 111.2(2) . . ?
C31 O31 Zn1 107.8(4) . . ?
C41B O41 O41B 122(3) . . ?
C41B O41 C41 67(2) . . ?
O41B O41 C41 57.9(11) . . ?
C41B O41 O42B 51(2) . . ?
O41B O41 O42B 172.0(17) . . ?
C41 O41 O42B 114.2(12) . . ?
C41B O41 Zn1 162(2) . . ?
O41B O41 Zn1 70.2(13) . . ?
C41 O41 Zn1 118.3(10) . . ?
O42B O41 Zn1 115.7(8) . . ?
O41 O41B C41 83.5(16) . . ?
O41 O41B C41B 29.1(14) . . ?
C41 O41B C41B 56.5(10) . . ?
O41 O41B O42 122.3(15) . . ?
C41 O41B O42 44.8(10) . . ?
C41B O41B O42 99.8(12) . . ?
O41 O41B Zn1 86.0(14) . . ?
C41 O41B Zn1 143.7(11) . . ?
C41B O41B Zn1 114.1(14) . . ?
O42 O41B Zn1 118.5(6) . . ?
C41 O42 O41B 37.2(7) . . ?
C41B O42B O41 32.0(12) . . ?
C103 N11 C101 107.8(6) . . ?
C103 N11 C17 124.9(8) . . ?
C101 N11 C17 127.0(7) . . ?
C101 N12 C102 105.6(5) . . ?
C101 N12 Zn1 128.9(6) . . ?
C102 N12 Zn1 125.4(6) . . ?
C201 N21 C203 109.7(6) . . ?
C201 N21 C27 125.8(7) . 3_445 ?
C203 N21 C27 124.4(6) . 3_445 ?
C201 N22 C202 107.2(5) . . ?
C201 N22 Zn1 125.7(5) . . ?
C202 N22 Zn1 127.1(5) . . ?
C12 C11 C16 115.1(5) . . ?
C12 C11 C21 121.8(6) . . ?
C16 C11 C21 123.2(6) . . ?
C11 C12 C13 122.0(6) . . ?
C11 C12 H1 119.0 . . ?
C13 C12 H1 119.0 . . ?
C14 C13 C12 120.5(6) . . ?
C14 C13 H2 119.7 . . ?
C12 C13 H2 119.7 . . ?
C15 C14 C13 117.5(6) . . ?
C15 C14 C17 123.1(7) . . ?
C13 C14 C17 119.0(7) . . ?
C16 C15 C14 121.2(6) . . ?
C16 C15 H3 119.4 . . ?
C14 C15 H3 119.4 . . ?
C15 C16 C11 123.7(6) . . ?
C15 C16 H4 118.2 . . ?
C11 C16 H4 118.2 . . ?
N11 C17 C14 112.8(5) . . ?
N11 C17 H5 109.0 . . ?
C14 C17 H5 109.0 . . ?
N11 C17 H6 109.0 . . ?
C14 C17 H6 109.0 . . ?
H5 C17 H6 107.8 . . ?
C26 C21 C22 118.3(6) . . ?
C26 C21 C11 121.3(6) . . ?
C22 C21 C11 120.4(6) . . ?
C23 C22 C21 119.9(6) . . ?
C23 C22 H7 120.0 . . ?
C21 C22 H7 120.0 . . ?
C24 C23 C22 122.1(6) . . ?
C24 C23 H8 119.0 . . ?
C22 C23 H8 119.0 . . ?
C23 C24 C25 118.4(6) . . ?
C23 C24 C27 119.7(6) . . ?
C25 C24 C27 121.9(7) . . ?
C26 C25 C24 121.2(6) . . ?
C26 C25 H9 119.4 . . ?
C24 C25 H9 119.4 . . ?
C25 C26 C21 120.1(6) . . ?
C25 C26 H10 120.0 . . ?
C21 C26 H10 120.0 . . ?
N21 C27 C24 112.2(5) 3_444 . ?
N21 C27 H11 109.2 3_444 . ?
C24 C27 H11 109.2 . . ?
N21 C27 H12 109.2 3_444 . ?
C24 C27 H12 109.2 . . ?
H11 C27 H12 107.9 . . ?
O32 C31 O31 124.3(8) . . ?
O32 C31 C32 122.4(7) . . ?
O31 C31 C32 113.2(6) . . ?
C31 C32 H19 109.5 . . ?
C31 C32 H20 109.5 . . ?
H19 C32 H20 109.5 . . ?
C31 C32 H21 109.5 . . ?
H19 C32 H21 109.5 . . ?
H20 C32 H21 109.5 . . ?
O41B C41 C41B 74.8(18) . . ?
O41B C41 O42 98.0(14) . . ?
C41B C41 O42 161.8(17) . . ?
O41B C41 O41 38.6(8) . . ?
C41B C41 O41 37.3(12) . . ?
O42 C41 O41 130.5(14) . . ?
O41B C41 C42 135.2(16) . . ?
C41B C41 C42 71.7(15) . . ?
O42 C41 C42 122.1(12) . . ?
O41 C41 C42 107.3(12) . . ?
O41 C41B O42B 97(3) . . ?
O41 C41B C41 76(3) . . ?
O42B C41B C41 156(2) . . ?
O41 C41B O41B 29.3(16) . . ?
O42B C41B O41B 126(2) . . ?
C41 C41B O41B 48.8(13) . . ?
C41 C42 H22 109.5 . . ?
C41 C42 H23 109.5 . . ?
H22 C42 H23 109.5 . . ?
C41 C42 H24 109.5 . . ?
H22 C42 H24 109.5 . . ?
H23 C42 H24 109.5 . . ?
N12 C101 N11 110.8(7) . . ?
N12 C101 H13 124.6 . . ?
N11 C101 H13 124.6 . . ?
C103 C102 N12 109.5(7) . . ?
C103 C102 H14 125.2 . . ?
N12 C102 H14 125.2 . . ?
N11 C103 C102 106.2(7) . . ?
N11 C103 H15 126.9 . . ?
C102 C103 H15 126.9 . . ?
N21 C201 N22 109.8(6) . . ?
N21 C201 H16 125.1 . . ?
N22 C201 H16 125.1 . . ?
C203 C202 N22 106.5(6) . . ?
C203 C202 H17 126.7 . . ?
N22 C202 H17 126.7 . . ?
C202 C203 N21 106.7(6) . . ?
C202 C203 H18 126.6 . . ?
N21 C203 H18 126.6 . . ?

loop_
_geom_bond_atom_site_label_1
_geom_bond_atom_site_label_2
_geom_bond_distance
_geom_bond_site_symmetry_2
_geom_bond_publ_flag
Zn1 O41B 1.876(13) . ?
Zn1 O31 1.972(4) . ?
Zn1 O41 1.989(9) . ?
Zn1 N12 2.001(4) . ?
Zn1 N22 2.005(5) . ?
O31 C31 1.318(7) . ?
O32 C31 1.205(7) . ?
O41 C41B 0.80(2) . ?
O41 O41B 0.805(10) . ?
O41 C41 1.282(18) . ?
O41 O42B 1.501(15) . ?
O41B C41 1.093(13) . ?
O41B C41B 1.40(3) . ?
O41B O42 1.791(15) . ?
O42 C41 1.276(14) . ?
O42B C41B 1.18(3) . ?
N11 C103 1.314(7) . ?
N11 C101 1.318(7) . ?
N11 C17 1.455(6) . ?
N12 C101 1.271(7) . ?
N12 C102 1.345(7) . ?
N21 C201 1.298(6) . ?
N21 C203 1.378(7) . ?
N21 C27 1.475(7) 3_445 ?
N22 C201 1.338(7) . ?
N22 C202 1.406(6) . ?
C11 C12 1.369(7) . ?
C11 C16 1.405(6) . ?
C11 C21 1.430(7) . ?
C12 C13 1.420(7) . ?
C12 H1 0.9500 . ?
C13 C14 1.387(7) . ?
C13 H2 0.9500 . ?
C14 C15 1.369(8) . ?
C14 C17 1.534(7) . ?
C15 C16 1.362(6) . ?
C15 H3 0.9500 . ?
C16 H4 0.9500 . ?
C17 H5 0.9900 . ?
C17 H6 0.9900 . ?
C21 C26 1.363(6) . ?
C21 C22 1.375(6) . ?
C22 C23 1.365(7) . ?
C22 H7 0.9500 . ?
C23 C24 1.316(8) . ?
C23 H8 0.9500 . ?
C24 C25 1.375(7) . ?
C24 C27 1.568(7) . ?
C25 C26 1.356(7) . ?
C25 H9 0.9500 . ?
C26 H10 0.9500 . ?
C27 N21 1.475(7) 3_444 ?
C27 H11 0.9900 . ?
C27 H12 0.9900 . ?
C31 C32 1.592(8) . ?
C32 H19 0.9800 . ?
C32 H20 0.9800 . ?
C32 H21 0.9800 . ?
C41 C41B 1.21(2) . ?
C41 C42 1.534(13) . ?
C42 H22 0.9800 . ?
C42 H23 0.9800 . ?
C42 H24 0.9800 . ?
C101 H13 0.9500 . ?
C102 C103 1.314(7) . ?
C102 H14 0.9500 . ?
C103 H15 0.9500 . ?
C201 H16 0.9500 . ?
C202 C203 1.360(7) . ?
C202 H17 0.9500 . ?
C203 H18 0.9500 . ?

loop_
_geom_torsion_atom_site_label_1
_geom_torsion_atom_site_label_2
_geom_torsion_atom_site_label_3
_geom_torsion_atom_site_label_4
_geom_torsion
_geom_torsion_site_symmetry_1
_geom_torsion_site_symmetry_2
_geom_torsion_site_symmetry_3
_geom_torsion_site_symmetry_4
_geom_torsion_publ_flag
O41B Zn1 O31 C31 168.6(5) . . . . ?
O41 Zn1 O31 C31 -167.6(4) . . . . ?
N12 Zn1 O31 C31 64.8(4) . . . . ?
N22 Zn1 O31 C31 -63.6(4) . . . . ?
O41B Zn1 O41 C41B 135(8) . . . . ?
O31 Zn1 O41 C41B 28(8) . . . . ?
N12 Zn1 O41 C41B 148(8) . . . . ?
N22 Zn1 O41 C41B -92(8) . . . . ?
O31 Zn1 O41 O41B -107.2(11) . . . . ?
N12 Zn1 O41 O41B 13.4(12) . . . . ?
N22 Zn1 O41 O41B 133.1(11) . . . . ?
O41B Zn1 O41 C41 33.3(10) . . . . ?
O31 Zn1 O41 C41 -73.9(9) . . . . ?
N12 Zn1 O41 C41 46.7(9) . . . . ?
N22 Zn1 O41 C41 166.4(8) . . . . ?
O41B Zn1 O41 O42B 174.2(16) . . . . ?
O31 Zn1 O41 O42B 67.0(8) . . . . ?
N12 Zn1 O41 O42B -172.4(7) . . . . ?
N22 Zn1 O41 O42B -52.7(8) . . . . ?
C41B O41 O41B C41 -20(3) . . . . ?
O42B O41 O41B C41 6(11) . . . . ?
Zn1 O41 O41B C41 145.2(10) . . . . ?
C41 O41 O41B C41B 20(3) . . . . ?
O42B O41 O41B C41B 27(10) . . . . ?
Zn1 O41 O41B C41B 165(2) . . . . ?
C41B O41 O41B O42 -44(3) . . . . ?
C41 O41 O41B O42 -23.7(10) . . . . ?
O42B O41 O41B O42 -18(12) . . . . ?
Zn1 O41 O41B O42 121.5(13) . . . . ?
C41B O41 O41B Zn1 -165(2) . . . . ?
C41 O41 O41B Zn1 -145.2(10) . . . . ?
O42B O41 O41B Zn1 -139(11) . . . . ?
O31 Zn1 O41B O41 78.5(11) . . . . ?
N12 Zn1 O41B O41 -168.3(11) . . . . ?
N22 Zn1 O41B O41 -51.8(12) . . . . ?
O31 Zn1 O41B C41 5(3) . . . . ?
O41 Zn1 O41B C41 -73(2) . . . . ?
N12 Zn1 O41B C41 118(2) . . . . ?
N22 Zn1 O41B C41 -125(2) . . . . ?
O31 Zn1 O41B C41B 70.8(12) . . . . ?
O41 Zn1 O41B C41B -7.7(13) . . . . ?
N12 Zn1 O41B C41B -176.0(11) . . . . ?
N22 Zn1 O41B C41B -59.5(11) . . . . ?
O31 Zn1 O41B O42 -46.4(8) . . . . ?
O41 Zn1 O41B O42 -124.8(15) . . . . ?
N12 Zn1 O41B O42 66.9(7) . . . . ?
N22 Zn1 O41B O42 -176.7(6) . . . . ?
O41 O41B O42 C41 34.5(15) . . . . ?
C41B O41B O42 C41 14.4(13) . . . . ?
Zn1 O41B O42 C41 138.9(14) . . . . ?
O41B O41 O42B C41B -29(10) . . . . ?
C41 O41 O42B C41B -23(2) . . . . ?
Zn1 O41 O42B C41B -166(2) . . . . ?
O41B Zn1 N12 C101 135.7(6) . . . . ?
O31 Zn1 N12 C101 -113.8(6) . . . . ?
O41 Zn1 N12 C101 130.2(6) . . . . ?
N22 Zn1 N12 C101 17.8(6) . . . . ?
O41B Zn1 N12 C102 -43.2(6) . . . . ?
O31 Zn1 N12 C102 67.3(5) . . . . ?
O41 Zn1 N12 C102 -48.6(6) . . . . ?
N22 Zn1 N12 C102 -161.0(5) . . . . ?
O41B Zn1 N22 C201 29.9(6) . . . . ?
O31 Zn1 N22 C201 -94.8(5) . . . . ?
O41 Zn1 N22 C201 11.2(5) . . . . ?
N12 Zn1 N22 C201 137.3(4) . . . . ?
O41B Zn1 N22 C202 -152.3(5) . . . . ?
O31 Zn1 N22 C202 83.0(4) . . . . ?
O41 Zn1 N22 C202 -171.0(5) . . . . ?
N12 Zn1 N22 C202 -44.8(5) . . . . ?
C16 C11 C12 C13 0.0(8) . . . . ?
C21 C11 C12 C13 178.3(5) . . . . ?
C11 C12 C13 C14 3.0(9) . . . . ?
C12 C13 C14 C15 -3.8(9) . . . . ?
C12 C13 C14 C17 -177.9(5) . . . . ?
C13 C14 C15 C16 1.9(10) . . . . ?
C17 C14 C15 C16 175.7(6) . . . . ?
C14 C15 C16 C11 1.2(11) . . . . ?
C12 C11 C16 C15 -2.1(9) . . . . ?
C21 C11 C16 C15 179.7(6) . . . . ?
C103 N11 C17 C14 91.8(8) . . . . ?
C101 N11 C17 C14 -81.7(8) . . . . ?
C15 C14 C17 N11 -83.4(8) . . . . ?
C13 C14 C17 N11 90.4(7) . . . . ?
C12 C11 C21 C26 -149.8(6) . . . . ?
C16 C11 C21 C26 28.3(9) . . . . ?
C12 C11 C21 C22 28.2(8) . . . . ?
C16 C11 C21 C22 -153.6(6) . . . . ?
C26 C21 C22 C23 -0.6(8) . . . . ?
C11 C21 C22 C23 -178.7(5) . . . . ?
C21 C22 C23 C24 -1.2(9) . . . . ?
C22 C23 C24 C25 0.9(9) . . . . ?
C22 C23 C24 C27 -179.7(5) . . . . ?
C23 C24 C25 C26 1.3(10) . . . . ?
C27 C24 C25 C26 -178.1(6) . . . . ?
C24 C25 C26 C21 -3.1(11) . . . . ?
C22 C21 C26 C25 2.7(10) . . . . ?
C11 C21 C26 C25 -179.2(6) . . . . ?
C23 C24 C27 N21 64.4(8) . . . 3_444 ?
C25 C24 C27 N21 -116.2(6) . . . 3_444 ?
Zn1 O31 C31 O32 5.6(8) . . . . ?
Zn1 O31 C31 C32 -171.6(4) . . . . ?
O41 O41B C41 C41B 11.7(16) . . . . ?
O42 O41B C41 C41B 162.9(15) . . . . ?
Zn1 O41B C41 C41B 86(3) . . . . ?
O41 O41B C41 O42 -151.2(12) . . . . ?
C41B O41B C41 O42 -162.9(15) . . . . ?
Zn1 O41B C41 O42 -77(2) . . . . ?
C41B O41B C41 O41 -11.7(16) . . . . ?
O42 O41B C41 O41 151.2(12) . . . . ?
Zn1 O41B C41 O41 74(2) . . . . ?
O41 O41B C41 C42 54(2) . . . . ?
C41B O41B C41 C42 42.6(19) . . . . ?
O42 O41B C41 C42 -155(2) . . . . ?
Zn1 O41B C41 C42 128.4(16) . . . . ?
O41B O42 C41 C41B -65(6) . . . . ?
O41B O42 C41 O41 -23.3(10) . . . . ?
O41B O42 C41 C42 159.1(18) . . . . ?
C41B O41 C41 O41B 161(3) . . . . ?
O42B O41 C41 O41B -179.1(16) . . . . ?
Zn1 O41 C41 O41B -37.6(12) . . . . ?
O41B O41 C41 C41B -161(3) . . . . ?
O42B O41 C41 C41B 19.8(18) . . . . ?
Zn1 O41 C41 C41B 161(2) . . . . ?
C41B O41 C41 O42 -160(2) . . . . ?
O41B O41 C41 O42 38.9(16) . . . . ?
O42B O41 C41 O42 -140.1(14) . . . . ?
Zn1 O41 C41 O42 1.3(18) . . . . ?
C41B O41 C41 C42 18(2) . . . . ?
O41B O41 C41 C42 -143.2(15) . . . . ?
O42B O41 C41 C42 37.7(12) . . . . ?
Zn1 O41 C41 C42 179.2(5) . . . . ?
O41B O41 C41B O42B 175.5(16) . . . . ?
C41 O41 C41B O42B 157(2) . . . . ?
Zn1 O41 C41B O42B 47(8) . . . . ?
O41B O41 C41B C41 19(2) . . . . ?
O42B O41 C41B C41 -157(2) . . . . ?
Zn1 O41 C41B C41 -110(8) . . . . ?
C41 O41 C41B O41B -19(2) . . . . ?
O42B O41 C41B O41B -175.5(16) . . . . ?
Zn1 O41 C41B O41B -129(9) . . . . ?
O41 O42B C41B C41 70(7) . . . . ?
O41 O42B C41B O41B 2.7(10) . . . . ?
O41B C41 C41B O41 -12.0(17) . . . . ?
O42 C41 C41B O41 56(7) . . . . ?
C42 C41 C41B O41 -161.9(19) . . . . ?
O41B C41 C41B O42B -87(7) . . . . ?
O42 C41 C41B O42B -18(12) . . . . ?
O41 C41 C41B O42B -75(7) . . . . ?
C42 C41 C41B O42B 123(7) . . . . ?
O42 C41 C41B O41B 69(6) . . . . ?
O41 C41 C41B O41B 12.0(17) . . . . ?
C42 C41 C41B O41B -149.9(11) . . . . ?
C41 O41B C41B O41 156(3) . . . . ?
O42 O41B C41B O41 143(3) . . . . ?
Zn1 O41B C41B O41 16(3) . . . . ?
O41 O41B C41B O42B -6(2) . . . . ?
C41 O41B C41B O42B 150(3) . . . . ?
O42 O41B C41B O42B 138(2) . . . . ?
Zn1 O41B C41B O42B 10(2) . . . . ?
O41 O41B C41B C41 -156(3) . . . . ?
O42 O41B C41B C41 -12.2(11) . . . . ?
Zn1 O41B C41B C41 -139.7(13) . . . . ?
C102 N12 C101 N11 -1.7(8) . . . . ?
Zn1 N12 C101 N11 179.2(4) . . . . ?
C103 N11 C101 N12 2.3(8) . . . . ?
C17 N11 C101 N12 176.7(6) . . . . ?
C101 N12 C102 C103 0.5(8) . . . . ?
Zn1 N12 C102 C103 179.6(4) . . . . ?
C101 N11 C103 C102 -1.9(8) . . . . ?
C17 N11 C103 C102 -176.4(5) . . . . ?
N12 C102 C103 N11 0.9(8) . . . . ?
C203 N21 C201 N22 0.7(6) . . . . ?
C27 N21 C201 N22 178.0(5) 3_445 . . . ?
C202 N22 C201 N21 -1.4(6) . . . . ?
Zn1 N22 C201 N21 176.8(3) . . . . ?
C201 N22 C202 C203 1.6(6) . . . . ?
Zn1 N22 C202 C203 -176.5(4) . . . . ?
N22 C202 C203 N21 -1.2(6) . . . . ?
C201 N21 C203 C202 0.4(7) . . . . ?
C27 N21 C203 C202 -177.0(5) 3_445 . . . ?
